data_4030927
loop_
_publ_author_name
'Hansen, Steen U.'
'Dalton, Charlotte E.'
'Bar\'ath, Marek'
'Kwan, Glenn'
'Raftery, James'
'Jayson, Gordon C.'
'Miller, Gavin J.'
'Gardiner, John M.'

_publ_section_title
;
 Synthesis of l-Iduronic Acid Derivatives via [3.2.1] and [2.2.2]
 l-Iduronic Lactones from Bulk Glucose-Derived Cyanohydrin Hydrolysis: A
 Reversible Conformationally Switched Superdisarmed/Rearmed Lactone Route
 to Heparin Disaccharides.
;
_journal_issue 8
_journal_name_full 'The Journal of organic chemistry'
_journal_page_first 3777
_journal_page_last 3789
_journal_paper_doi 10.1021/jo502776f
_journal_volume 80
_journal_year 2015
_chemical_absolute_configuration ad
_chemical_formula_sum 'C14 H18 O7'
_chemical_formula_weight 298.28
_chemical_name_systematic
; 
 ? 
;
_space_group_IT_number 4
_symmetry_cell_setting monoclinic
_symmetry_space_group_name_Hall 'P 2yb'
_symmetry_space_group_name_H-M 'P 1 21 1'
_atom_sites_solution_hydrogens geom
_atom_sites_solution_primary direct
_atom_sites_solution_secondary difmap
_audit_creation_method SHELXL-97
_cell_angle_alpha 90.00
_cell_angle_beta 102.099(3)
_cell_angle_gamma 90.00
_cell_formula_units_Z 2
_cell_length_a 8.9655(6)
_cell_length_b 6.4598(4)
_cell_length_c 12.7951(8)
_cell_measurement_reflns_used 3169
_cell_measurement_temperature 100(2)
_cell_measurement_theta_max 72.32
_cell_measurement_theta_min 3.53
_cell_volume 724.57(8)
_computing_cell_refinement 'Bruker SAINT'
_computing_data_collection 'Bruker APEX2'
_computing_data_reduction 'Bruker SAINT'
_computing_molecular_graphics 'Bruker SHELXTL'
_computing_publication_material 'Bruker SHELXTL'
_computing_structure_refinement 'SHELXL-97 (Sheldrick, 2008)'
_computing_structure_solution 'SHELXS-97 (Sheldrick, 2008)'
_diffrn_ambient_temperature 100(2)
_diffrn_measured_fraction_theta_full 0.988
_diffrn_measured_fraction_theta_max 0.971
_diffrn_measurement_device_type 'Bruker APEX-II CCD'
_diffrn_measurement_method '\f and \w scans'
_diffrn_radiation_monochromator graphite
_diffrn_radiation_source 'fine-focus sealed tube'
_diffrn_radiation_type CuK\a
_diffrn_radiation_wavelength 1.54178
_diffrn_reflns_av_R_equivalents 0.0270
_diffrn_reflns_av_sigmaI/netI 0.0427
_diffrn_reflns_limit_h_max 10
_diffrn_reflns_limit_h_min -11
_diffrn_reflns_limit_k_max 7
_diffrn_reflns_limit_k_min -7
_diffrn_reflns_limit_l_max 15
_diffrn_reflns_limit_l_min -13
_diffrn_reflns_number 3343
_diffrn_reflns_theta_full 66.60
_diffrn_reflns_theta_max 72.31
_diffrn_reflns_theta_min 3.53
_exptl_absorpt_coefficient_mu 0.938
_exptl_absorpt_correction_T_max 0.8493
_exptl_absorpt_correction_T_min 0.576231
_exptl_absorpt_correction_type multi-scan
_exptl_absorpt_process_details SADABS
_exptl_crystal_colour white
_exptl_crystal_density_diffrn 1.367
_exptl_crystal_density_method 'not measured'
_exptl_crystal_description block
_exptl_crystal_F_000 316
_exptl_crystal_size_max 0.30
_exptl_crystal_size_mid 0.21
_exptl_crystal_size_min 0.18
_refine_diff_density_max 0.216
_refine_diff_density_min -0.298
_refine_diff_density_rms 0.073
_refine_ls_abs_structure_details 'Flack H D (1983), Acta Cryst. A39, 876-881'
_refine_ls_abs_structure_Flack -0.02(16)
_refine_ls_extinction_method none
_refine_ls_goodness_of_fit_ref 1.067
_refine_ls_hydrogen_treatment constr
_refine_ls_matrix_type full
_refine_ls_number_parameters 194
_refine_ls_number_reflns 2113
_refine_ls_number_restraints 1
_refine_ls_restrained_S_all 1.066
_refine_ls_R_factor_all 0.0331
_refine_ls_R_factor_gt 0.0329
_refine_ls_shift/su_max 0.000
_refine_ls_shift/su_mean 0.000
_refine_ls_structure_factor_coef Fsqd
_refine_ls_weighting_details 'calc w=1/[\s^2^(Fo^2^)+(0.0529P)^2^+0.0905P] where P=(Fo^2^+2Fc^2^)/3'
_refine_ls_weighting_scheme calc
_refine_ls_wR_factor_gt 0.0888
_refine_ls_wR_factor_ref 0.0890
_reflns_number_gt 2088
_reflns_number_total 2113
_reflns_threshold_expression >2sigma(I)
_cod_data_source_file jo502776f_si_003.cif
_cod_data_source_block s3703ma
_cod_depositor_comments
;
The following automatic conversions were performed:

'_symmetry_cell_setting' value 'Monoclinic' changed to 'monoclinic'
according to
/usr/data/users/saulius/crontab/automatic-downloads/rss-feeds/ACS/lib/dictionaries/cif_core.dic
dictionary named 'cif_core.dic' version 2.4.2 from 2011-04-26.

Automatic conversion script
Id: cif_fix_values 3143 2015-03-26 13:38:13Z robertas 

 Adding full bibliography for 4030927--4030929.cif.
;
_cod_original_sg_symbol_H-M P2(1)
_cod_database_code 4030927

loop_
_symmetry_equiv_pos_as_xyz
'x, y, z'
'-x, y+1/2, -z'

loop_
_atom_site_label
_atom_site_type_symbol
_atom_site_fract_x
_atom_site_fract_y
_atom_site_fract_z
_atom_site_U_iso_or_equiv
_atom_site_adp_type
_atom_site_occupancy
_atom_site_symmetry_multiplicity
_atom_site_calc_flag
_atom_site_refinement_flags
C1 C 0.22912(16) 0.0017(3) 0.37258(12) 0.0207(3) Uani 1 1 d .
H1 H 0.2173 -0.0971 0.3112 0.025 Uiso 1 1 calc R
C2 C 0.14816(17) 0.2059(3) 0.33547(11) 0.0206(3) Uani 1 1 d .
H2 H 0.0405 0.1750 0.2990 0.025 Uiso 1 1 calc R
C3 C 0.22765(17) 0.3141(3) 0.25622(11) 0.0220(3) Uani 1 1 d .
H3A H 0.1825 0.4549 0.2396 0.026 Uiso 1 1 calc R
C4 C 0.39949(18) 0.3346(3) 0.30432(12) 0.0236(3) Uani 1 1 d .
H4A H 0.4536 0.3912 0.2497 0.028 Uiso 1 1 calc R
C5 C 0.47081(17) 0.1290(3) 0.34745(13) 0.0253(4) Uani 1 1 d .
H5 H 0.5762 0.1576 0.3892 0.030 Uiso 1 1 calc R
C6 C 0.15966(18) -0.0894(3) 0.46012(12) 0.0235(3) Uani 1 1 d .
C7 C 0.2043(3) 0.3028(3) 0.06750(14) 0.0373(5) Uani 1 1 d .
H7A H 0.2964 0.3914 0.0793 0.045 Uiso 1 1 calc R
H7B H 0.1134 0.3928 0.0473 0.045 Uiso 1 1 calc R
C8 C 0.2089(2) 0.1499(3) -0.02022(13) 0.0307(4) Uani 1 1 d .
C9 C 0.3000(2) -0.0265(4) -0.00019(14) 0.0401(5) Uani 1 1 d .
H9 H 0.3560 -0.0533 0.0702 0.048 Uiso 1 1 calc R
C10 C 0.3096(2) -0.1632(4) -0.08197(16) 0.0429(5) Uani 1 1 d .
H10 H 0.3706 -0.2842 -0.0673 0.051 Uiso 1 1 calc R
C11 C 0.2303(2) -0.1236(4) -0.18541(14) 0.0369(5) Uani 1 1 d .
H11 H 0.2387 -0.2155 -0.2418 0.044 Uiso 1 1 calc R
C12 C 0.1393(2) 0.0499(4) -0.20573(13) 0.0338(4) Uani 1 1 d .
H12 H 0.0842 0.0767 -0.2763 0.041 Uiso 1 1 calc R
C13 C 0.1275(2) 0.1857(3) -0.12390(13) 0.0317(4) Uani 1 1 d .
H13 H 0.0636 0.3039 -0.1386 0.038 Uiso 1 1 calc R
C14 C 0.5998(2) -0.1501(4) 0.28676(19) 0.0430(5) Uani 1 1 d .
H14A H 0.6993 -0.0825 0.3088 0.065 Uiso 1 1 calc R
H14B H 0.5997 -0.2362 0.2237 0.065 Uiso 1 1 calc R
H14C H 0.5803 -0.2372 0.3452 0.065 Uiso 1 1 calc R
O1 O 0.38651(12) 0.0334(2) 0.41740(9) 0.0254(3) Uani 1 1 d .
O2 O 0.22847(14) -0.1175(2) 0.55067(9) 0.0336(3) Uani 1 1 d .
O3 O 0.01251(13) -0.1269(2) 0.42516(9) 0.0306(3) Uani 1 1 d .
H3 H -0.0284 -0.1493 0.4774 0.046 Uiso 1 1 calc R
O4 O 0.14641(13) 0.3366(2) 0.42525(9) 0.0265(3) Uani 1 1 d .
H4 H 0.2280 0.4046 0.4399 0.040 Uiso 1 1 calc R
O5 O 0.19811(12) 0.1915(2) 0.16262(8) 0.0246(3) Uani 1 1 d .
O6 O 0.40818(14) 0.4788(2) 0.39031(9) 0.0301(3) Uani 1 1 d .
H6 H 0.4958 0.4745 0.4297 0.045 Uiso 1 1 calc R
O7 O 0.48281(13) 0.0043(2) 0.26137(10) 0.0306(3) Uani 1 1 d .

loop_
_atom_site_aniso_label
_atom_site_aniso_U_11
_atom_site_aniso_U_22
_atom_site_aniso_U_33
_atom_site_aniso_U_23
_atom_site_aniso_U_13
_atom_site_aniso_U_12
C1 0.0168(7) 0.0259(8) 0.0196(7) -0.0003(6) 0.0039(5) 0.0017(6)
C2 0.0177(6) 0.0261(8) 0.0187(7) -0.0018(6) 0.0053(5) 0.0021(6)
C3 0.0232(8) 0.0237(8) 0.0190(7) 0.0005(6) 0.0041(5) 0.0023(7)
C4 0.0216(7) 0.0279(9) 0.0225(7) -0.0001(7) 0.0071(6) -0.0023(7)
C5 0.0171(7) 0.0328(10) 0.0262(8) 0.0035(7) 0.0052(6) -0.0002(7)
C6 0.0247(8) 0.0249(8) 0.0220(7) 0.0016(6) 0.0074(6) 0.0027(7)
C7 0.0551(12) 0.0341(11) 0.0231(8) 0.0035(8) 0.0089(7) 0.0056(9)
C8 0.0345(9) 0.0385(11) 0.0201(8) 0.0006(7) 0.0082(6) -0.0035(8)
C9 0.0487(11) 0.0466(12) 0.0239(8) -0.0018(8) 0.0052(8) 0.0072(10)
C10 0.0466(11) 0.0453(12) 0.0377(10) -0.0081(10) 0.0111(8) 0.0036(10)
C11 0.0384(10) 0.0475(12) 0.0274(8) -0.0126(9) 0.0126(7) -0.0147(9)
C12 0.0325(9) 0.0484(12) 0.0208(8) -0.0026(8) 0.0061(6) -0.0173(9)
C13 0.0295(8) 0.0421(11) 0.0236(8) 0.0043(8) 0.0057(6) -0.0066(8)
C14 0.0344(10) 0.0314(11) 0.0674(13) 0.0079(10) 0.0200(9) 0.0101(9)
O1 0.0158(5) 0.0357(7) 0.0244(5) 0.0061(5) 0.0031(4) 0.0021(5)
O2 0.0299(6) 0.0480(8) 0.0227(5) 0.0101(6) 0.0051(5) 0.0061(6)
O3 0.0247(6) 0.0433(8) 0.0253(5) 0.0042(6) 0.0089(4) -0.0075(5)
O4 0.0275(6) 0.0303(7) 0.0240(5) -0.0050(5) 0.0104(4) 0.0018(5)
O5 0.0282(5) 0.0288(6) 0.0167(5) 0.0002(5) 0.0044(4) -0.0010(5)
O6 0.0285(6) 0.0337(7) 0.0268(6) -0.0051(5) 0.0027(5) -0.0057(5)
O7 0.0251(5) 0.0356(7) 0.0336(6) 0.0012(6) 0.0120(5) 0.0088(6)

loop_
_atom_type_symbol
_atom_type_description
_atom_type_scat_dispersion_real
_atom_type_scat_dispersion_imag
_atom_type_scat_source
C C 0.0181 0.0091 'International Tables Vol C Tables 4.2.6.8 and 6.1.1.4'
H H 0.0000 0.0000 'International Tables Vol C Tables 4.2.6.8 and 6.1.1.4'
O O 0.0492 0.0322 'International Tables Vol C Tables 4.2.6.8 and 6.1.1.4'

loop_
_geom_angle_atom_site_label_1
_geom_angle_atom_site_label_2
_geom_angle_atom_site_label_3
_geom_angle
O1 C1 C6 106.59(11)
O1 C1 C2 111.52(14)
C6 C1 C2 108.86(13)
O1 C1 H1 109.9
C6 C1 H1 109.9
C2 C1 H1 109.9
O4 C2 C3 110.41(13)
O4 C2 C1 110.12(12)
C3 C2 C1 110.10(13)
O4 C2 H2 108.7
C3 C2 H2 108.7
C1 C2 H2 108.7
O5 C3 C2 106.00(12)
O5 C3 C4 112.38(13)
C2 C3 C4 109.95(12)
O5 C3 H3A 109.5
C2 C3 H3A 109.5
C4 C3 H3A 109.5
O6 C4 C5 109.70(13)
O6 C4 C3 104.59(12)
C5 C4 C3 112.20(14)
O6 C4 H4A 110.1
C5 C4 H4A 110.1
C3 C4 H4A 110.1
O7 C5 O1 112.71(15)
O7 C5 C4 108.35(13)
O1 C5 C4 111.49(13)
O7 C5 H5 108.0
O1 C5 H5 108.0
C4 C5 H5 108.0
O2 C6 O3 124.73(16)
O2 C6 C1 124.29(15)
O3 C6 C1 110.94(12)
O5 C7 C8 108.60(16)
O5 C7 H7A 110.0
C8 C7 H7A 110.0
O5 C7 H7B 110.0
C8 C7 H7B 110.0
H7A C7 H7B 108.4
C13 C8 C9 118.71(18)
C13 C8 C7 120.77(18)
C9 C8 C7 120.46(15)
C10 C9 C8 120.59(17)
C10 C9 H9 119.7
C8 C9 H9 119.7
C9 C10 C11 120.1(2)
C9 C10 H10 119.9
C11 C10 H10 119.9
C12 C11 C10 119.62(18)
C12 C11 H11 120.2
C10 C11 H11 120.2
C11 C12 C13 120.48(16)
C11 C12 H12 119.8
C13 C12 H12 119.8
C12 C13 C8 120.5(2)
C12 C13 H13 119.8
C8 C13 H13 119.8
O7 C14 H14A 109.5
O7 C14 H14B 109.5
H14A C14 H14B 109.5
O7 C14 H14C 109.5
H14A C14 H14C 109.5
H14B C14 H14C 109.5
C1 O1 C5 114.86(11)
C6 O3 H3 109.5
C2 O4 H4 109.5
C3 O5 C7 114.04(13)
C4 O6 H6 109.5
C5 O7 C14 113.51(14)

loop_
_geom_bond_atom_site_label_1
_geom_bond_atom_site_label_2
_geom_bond_distance
C1 O1 1.4222(17)
C1 C6 1.511(2)
C1 C2 1.532(2)
C1 H1 1.0000
C2 O4 1.4286(19)
C2 C3 1.526(2)
C2 H2 1.0000
C3 O5 1.4137(19)
C3 C4 1.540(2)
C3 H3A 1.0000
C4 O6 1.431(2)
C4 C5 1.526(2)
C4 H4A 1.0000
C5 O7 1.387(2)
C5 O1 1.427(2)
C5 H5 1.0000
C6 O2 1.2068(19)
C6 O3 1.324(2)
C7 O5 1.424(2)
C7 C8 1.502(3)
C7 H7A 0.9900
C7 H7B 0.9900
C8 C13 1.393(2)
C8 C9 1.394(3)
C9 C10 1.385(3)
C9 H9 0.9500
C10 C11 1.389(3)
C10 H10 0.9500
C11 C12 1.379(3)
C11 H11 0.9500
C12 C13 1.386(3)
C12 H12 0.9500
C13 H13 0.9500
C14 O7 1.434(2)
C14 H14A 0.9800
C14 H14B 0.9800
C14 H14C 0.9800
O3 H3 0.8400
O4 H4 0.8400
O6 H6 0.8400

loop_
_geom_hbond_atom_site_label_D
_geom_hbond_atom_site_label_H
_geom_hbond_atom_site_label_A
_geom_hbond_distance_DH
_geom_hbond_distance_HA
_geom_hbond_distance_DA
_geom_hbond_angle_DHA
_geom_hbond_site_symmetry_A
O3 H3 O4 0.84 1.80 2.6253(17) 168.2 2_546
O4 H4 O6 0.84 1.92 2.6440(17) 144.2 .
O6 H6 O1 0.84 2.05 2.7690(15) 142.6 2_656
O6 H6 O2 0.84 2.50 3.2463(17) 147.9 2_656

loop_
_geom_torsion_atom_site_label_1
_geom_torsion_atom_site_label_2
_geom_torsion_atom_site_label_3
_geom_torsion_atom_site_label_4
_geom_torsion
O1 C1 C2 O4 -65.78(16)
C6 C1 C2 O4 51.54(16)
O1 C1 C2 C3 56.20(16)
C6 C1 C2 C3 173.52(12)
O4 C2 C3 O5 -169.08(11)
C1 C2 C3 O5 69.11(14)
O4 C2 C3 C4 69.22(16)
C1 C2 C3 C4 -52.58(16)
O5 C3 C4 O6 174.20(12)
C2 C3 C4 O6 -68.00(16)
O5 C3 C4 C5 -66.95(17)
C2 C3 C4 C5 50.85(17)
O6 C4 C5 O7 -170.64(12)
C3 C4 C5 O7 73.57(16)
O6 C4 C5 O1 64.76(16)
C3 C4 C5 O1 -51.02(17)
O1 C1 C6 O2 3.1(2)
C2 C1 C6 O2 -117.30(19)
O1 C1 C6 O3 -179.21(14)
C2 C1 C6 O3 60.38(18)
O5 C7 C8 C13 140.45(17)
O5 C7 C8 C9 -42.2(3)
C13 C8 C9 C10 0.2(3)
C7 C8 C9 C10 -177.2(2)
C8 C9 C10 C11 1.1(3)
C9 C10 C11 C12 -1.5(3)
C10 C11 C12 C13 0.6(3)
C11 C12 C13 C8 0.7(3)
C9 C8 C13 C12 -1.1(3)
C7 C8 C13 C12 176.26(18)
C6 C1 O1 C5 -177.10(14)
C2 C1 O1 C5 -58.41(18)
O7 C5 O1 C1 -66.74(18)
C4 C5 O1 C1 55.37(18)
C2 C3 O5 C7 154.75(14)
C4 C3 O5 C7 -85.12(17)
C8 C7 O5 C3 166.53(14)
O1 C5 O7 C14 -80.56(17)
C4 C5 O7 C14 155.57(15)
